data_2237733
loop_
_publ_author_name
'Peng, Kui-Juan'
'Wang, Zi-Xing'
'Wan, Wen'

_publ_section_title
;
 Chlorido[1,1'-(5-methyl-1,3-phenylene)bis(3,5-dimethyl-1<i>H</i>-imidazol-2-ylidene)]platinum(II)
;
_journal_coeditor_code XU5680
_journal_issue 4
_journal_name_full 'Acta Crystallographica Section E'
_journal_page_first m218
_journal_paper_doi 10.1107/S1600536813006545
_journal_volume 69
_journal_year 2013
_chemical_formula_iupac '[Pt (C17 H19 N4) Cl]'
_chemical_formula_moiety 'C17 H19 Cl N4 Pt'
_chemical_formula_sum 'C17 H19 Cl N4 Pt'
_chemical_formula_weight 509.90
_chemical_name_systematic
Chlorido[1,1'-(5-methyl-1,3-phenylene)bis(3,5-dimethyl-1<i>H</i>-imidazol-2-ylidene)]platinum(II)
_space_group_IT_number 14
_symmetry_cell_setting monoclinic
_symmetry_space_group_name_Hall '-P 2yn'
_symmetry_space_group_name_H-M 'P 1 21/n 1'
_atom_sites_solution_hydrogens geom
_atom_sites_solution_primary direct
_atom_sites_solution_secondary difmap
_audit_creation_method SHELXL-97
_cell_angle_alpha 90.00
_cell_angle_beta 116.049(4)
_cell_angle_gamma 90.00
_cell_formula_units_Z 4
_cell_length_a 11.042(5)
_cell_length_b 14.552(6)
_cell_length_c 11.524(5)
_cell_measurement_reflns_used 4377
_cell_measurement_temperature 296(2)
_cell_measurement_theta_max 27.47
_cell_measurement_theta_min 2.41
_cell_volume 1663.6(12)
_computing_cell_refinement 'SAINT (Bruker, 2007)'
_computing_data_collection 'APEX2 (Bruker, 2007)'
_computing_data_reduction 'SAINT (Bruker, 2007)'
_computing_molecular_graphics 'SHELXTL (Sheldrick, 2008)'
_computing_publication_material 'SHELXTL (Sheldrick, 2008)'
_computing_structure_refinement 'SHELXTL (Sheldrick, 2008)'
_computing_structure_solution 'SHELXTL (Sheldrick, 2008)'
_diffrn_ambient_temperature 296(2)
_diffrn_detector_area_resol_mean 10
_diffrn_measured_fraction_theta_full 0.999
_diffrn_measured_fraction_theta_max 0.999
_diffrn_measurement_device_type 'Bruker APEXII CCD'
_diffrn_measurement_method '\f and \w scans'
_diffrn_radiation_monochromator graphite
_diffrn_radiation_source 'fine-focus sealed tube'
_diffrn_radiation_type MoK\a
_diffrn_radiation_wavelength 0.71073
_diffrn_reflns_av_R_equivalents 0.0263
_diffrn_reflns_av_sigmaI/netI 0.0291
_diffrn_reflns_limit_h_max 13
_diffrn_reflns_limit_h_min -12
_diffrn_reflns_limit_k_max 17
_diffrn_reflns_limit_k_min -16
_diffrn_reflns_limit_l_max 13
_diffrn_reflns_limit_l_min -12
_diffrn_reflns_number 8411
_diffrn_reflns_theta_full 25.04
_diffrn_reflns_theta_max 25.04
_diffrn_reflns_theta_min 2.13
_diffrn_standards_decay_% 0
_diffrn_standards_interval_count 0
_diffrn_standards_interval_time 0
_diffrn_standards_number 0
_exptl_absorpt_coefficient_mu 8.599
_exptl_absorpt_correction_T_max 0.584
_exptl_absorpt_correction_T_min 0.340
_exptl_absorpt_correction_type multi-scan
_exptl_absorpt_process_details '(SADABS; Bruker, 2001)'
_exptl_crystal_colour colorless
_exptl_crystal_density_diffrn 2.036
_exptl_crystal_density_method 'not measured'
_exptl_crystal_description block
_exptl_crystal_F_000 976
_exptl_crystal_size_max 0.16
_exptl_crystal_size_mid 0.13
_exptl_crystal_size_min 0.07
_refine_diff_density_max 1.775
_refine_diff_density_min -2.038
_refine_ls_extinction_method none
_refine_ls_goodness_of_fit_ref 1.066
_refine_ls_hydrogen_treatment constr
_refine_ls_matrix_type full
_refine_ls_number_parameters 189
_refine_ls_number_reflns 2958
_refine_ls_number_restraints 0
_refine_ls_restrained_S_all 1.066
_refine_ls_R_factor_all 0.0343
_refine_ls_R_factor_gt 0.0290
_refine_ls_shift/su_max 0.001
_refine_ls_shift/su_mean 0.000
_refine_ls_structure_factor_coef Fsqd
_refine_ls_weighting_details 'calc w=1/[\s^2^(Fo^2^)+(0.0412P)^2^+5.3708P] where P=(Fo^2^+2Fc^2^)/3'
_refine_ls_weighting_scheme calc
_refine_ls_wR_factor_gt 0.0775
_refine_ls_wR_factor_ref 0.0802
_reflns_number_gt 2579
_reflns_number_total 2958
_reflns_threshold_expression I>2\s(I)
_cod_data_source_file xu5680.cif
_cod_data_source_block I
_cod_original_sg_symbol_H-M 'P 21/n'
_cod_database_code 2237733
_cod_database_fobs_code 2237733

loop_
_symmetry_equiv_pos_as_xyz
'x, y, z'
'-x+1/2, y+1/2, -z+1/2'
'-x, -y, -z'
'x-1/2, -y-1/2, z-1/2'

loop_
_atom_site_type_symbol
_atom_site_label
_atom_site_fract_x
_atom_site_fract_y
_atom_site_fract_z
_atom_site_U_iso_or_equiv
_atom_site_adp_type
_atom_site_calc_flag
_atom_site_refinement_flags
_atom_site_occupancy
_atom_site_symmetry_multiplicity
Pt Pt1 0.48107(2) 0.137708(16) 0.63220(2) 0.02999(11) Uani d . 1 1
C C1 0.6140(6) 0.1354(4) 0.5684(6) 0.0310(14) Uani d . 1 1
C C2 0.6974(6) 0.0590(4) 0.5917(6) 0.0296(13) Uani d . 1 1
C C3 0.7964(6) 0.0559(4) 0.5471(6) 0.0345(14) Uani d . 1 1
H H3 0.8522 0.0049 0.5631 0.041 Uiso calc R 1 1
C C4 0.8098(7) 0.1319(4) 0.4772(7) 0.0390(16) Uani d . 1 1
C C5 0.7255(6) 0.2074(4) 0.4513(6) 0.0335(14) Uani d . 1 1
H H5 0.7340 0.2566 0.4039 0.040 Uiso calc R 1 1
C C6 0.6260(6) 0.2085(4) 0.4978(6) 0.0287(13) Uani d . 1 1
C C7 0.5042(7) 0.3599(4) 0.4217(7) 0.0387(16) Uani d . 1 1
C C8 0.3955(7) 0.3958(5) 0.4341(7) 0.0450(17) Uani d . 1 1
H H8 0.3540 0.4519 0.4023 0.054 Uiso calc R 1 1
C C9 0.4420(6) 0.2595(4) 0.5339(6) 0.0340(7) Uani d . 1 1
C C10 0.5694(6) 0.0138(4) 0.7018(6) 0.0362(7) Uani d . 1 1
C C11 0.6528(8) -0.1257(5) 0.7757(7) 0.0462(18) Uani d . 1 1
H H11 0.6655 -0.1825 0.8164 0.055 Uiso calc R 1 1
C C12 0.7198(7) -0.0930(4) 0.7090(6) 0.0362(14) Uani d . 1 1
C C13 0.9173(9) 0.1298(6) 0.4307(10) 0.060(2) Uani d . 1 1
H H13A 0.9079 0.1825 0.3773 0.091 Uiso calc R 1 1
H H13B 0.9082 0.0749 0.3815 0.091 Uiso calc R 1 1
H H13C 1.0045 0.1308 0.5035 0.091 Uiso calc R 1 1
C C14 0.2445(8) 0.3377(6) 0.5408(9) 0.056(2) Uani d . 1 1
H H14A 0.1713 0.2998 0.4838 0.084 Uiso calc R 1 1
H H14B 0.2146 0.4003 0.5341 0.084 Uiso calc R 1 1
H H14C 0.2744 0.3167 0.6281 0.084 Uiso calc R 1 1
C C15 0.5829(8) 0.4025(5) 0.3576(8) 0.053(2) Uani d . 1 1
H H15A 0.6767 0.4044 0.4175 0.080 Uiso calc R 1 1
H H15B 0.5510 0.4639 0.3308 0.080 Uiso calc R 1 1
H H15C 0.5714 0.3667 0.2836 0.080 Uiso calc R 1 1
C C16 0.4651(9) -0.0611(6) 0.8318(8) 0.057(2) Uani d . 1 1
H H16A 0.4607 -0.0018 0.8661 0.085 Uiso calc R 1 1
H H16B 0.4962 -0.1056 0.9003 0.085 Uiso calc R 1 1
H H16C 0.3771 -0.0783 0.7677 0.085 Uiso calc R 1 1
C C17 0.8297(8) -0.1388(4) 0.6863(8) 0.0439(17) Uani d . 1 1
H H17A 0.8081 -0.1359 0.5961 0.066 Uiso calc R 1 1
H H17B 0.8375 -0.2019 0.7130 0.066 Uiso calc R 1 1
H H17C 0.9136 -0.1078 0.7353 0.066 Uiso calc R 1 1
Cl Cl1 0.3130(2) 0.14031(13) 0.7148(2) 0.0560(5) Uani d . 1 1
N N1 0.5316(5) 0.2784(4) 0.4818(5) 0.0340(7) Uani d . 1 1
N N2 0.3591(5) 0.3319(4) 0.5039(5) 0.0340(7) Uani d . 1 1
N N3 0.6696(5) -0.0091(4) 0.6648(5) 0.0362(7) Uani d . 1 1
N N4 0.5613(5) -0.0576(4) 0.7712(5) 0.0362(7) Uani d . 1 1

loop_
_atom_site_aniso_label
_atom_site_aniso_U_11
_atom_site_aniso_U_22
_atom_site_aniso_U_33
_atom_site_aniso_U_12
_atom_site_aniso_U_13
_atom_site_aniso_U_23
Pt1 0.02833(16) 0.03514(16) 0.03016(16) -0.00059(10) 0.01622(11) -0.00590(10)
C1 0.025(3) 0.035(3) 0.033(3) 0.000(3) 0.013(3) -0.007(3)
C2 0.032(3) 0.027(3) 0.029(3) 0.003(3) 0.013(3) 0.000(2)
C3 0.032(3) 0.036(3) 0.037(4) 0.008(3) 0.017(3) 0.003(3)
C4 0.034(4) 0.048(4) 0.041(4) 0.007(3) 0.021(3) 0.002(3)
C5 0.035(3) 0.033(3) 0.035(3) 0.002(3) 0.018(3) 0.004(3)
C6 0.031(3) 0.026(3) 0.027(3) 0.005(2) 0.012(3) -0.001(2)
C7 0.041(4) 0.039(4) 0.035(4) 0.004(3) 0.016(3) 0.002(3)
C8 0.048(4) 0.038(4) 0.049(4) 0.014(3) 0.022(4) 0.004(3)
C9 0.0303(17) 0.0384(17) 0.0344(18) 0.0063(14) 0.0151(14) -0.0035(14)
C10 0.0376(18) 0.0386(18) 0.0329(18) -0.0016(15) 0.0159(15) -0.0006(14)
C11 0.051(4) 0.041(4) 0.039(4) 0.000(3) 0.012(4) 0.008(3)
C12 0.040(4) 0.032(3) 0.030(3) 0.002(3) 0.009(3) 0.001(3)
C13 0.053(5) 0.069(6) 0.081(6) 0.021(4) 0.050(5) 0.019(4)
C14 0.052(5) 0.061(5) 0.064(5) 0.024(4) 0.033(4) 0.002(4)
C15 0.067(5) 0.046(4) 0.062(5) 0.017(4) 0.042(4) 0.024(4)
C16 0.071(5) 0.067(5) 0.044(4) -0.012(4) 0.036(4) 0.001(4)
C17 0.045(4) 0.038(4) 0.048(4) 0.003(3) 0.019(4) 0.003(3)
Cl1 0.0584(12) 0.0608(12) 0.0749(14) 0.0069(9) 0.0531(12) -0.0027(9)
N1 0.0303(17) 0.0384(17) 0.0344(18) 0.0063(14) 0.0151(14) -0.0035(14)
N2 0.0303(17) 0.0384(17) 0.0344(18) 0.0063(14) 0.0151(14) -0.0035(14)
N3 0.0376(18) 0.0386(18) 0.0329(18) -0.0016(15) 0.0159(15) -0.0006(14)
N4 0.0376(18) 0.0386(18) 0.0329(18) -0.0016(15) 0.0159(15) -0.0006(14)

loop_
_atom_type_symbol
_atom_type_description
_atom_type_scat_dispersion_real
_atom_type_scat_dispersion_imag
_atom_type_scat_source
C C 0.0033 0.0016 'International Tables Vol C Tables 4.2.6.8 and 6.1.1.4'
H H 0.0000 0.0000 'International Tables Vol C Tables 4.2.6.8 and 6.1.1.4'
N N 0.0061 0.0033 'International Tables Vol C Tables 4.2.6.8 and 6.1.1.4'
Cl Cl 0.1484 0.1585 'International Tables Vol C Tables 4.2.6.8 and 6.1.1.4'
Pt Pt -1.7033 8.3905 'International Tables Vol C Tables 4.2.6.8 and 6.1.1.4'

loop_
_geom_angle_atom_site_label_1
_geom_angle_atom_site_label_2
_geom_angle_atom_site_label_3
_geom_angle
C1 Pt1 C10 79.6(3)
C1 Pt1 C9 79.2(2)
C10 Pt1 C9 158.8(2)
C1 Pt1 Cl1 179.6(2)
C10 Pt1 Cl1 100.12(18)
C9 Pt1 Cl1 101.06(17)
C6 C1 C2 120.2(6)
C6 C1 Pt1 120.1(4)
C2 C1 Pt1 119.6(5)
C1 C2 C3 120.9(6)
C1 C2 N3 112.1(5)
C3 C2 N3 127.1(5)
C2 C3 C4 118.5(6)
C2 C3 H3 120.7
C4 C3 H3 120.7
C5 C4 C3 121.0(6)
C5 C4 C13 120.0(6)
C3 C4 C13 119.0(6)
C4 C5 C6 119.1(6)
C4 C5 H5 120.4
C6 C5 H5 120.4
C1 C6 N1 112.2(5)
C1 C6 C5 120.2(5)
N1 C6 C5 127.6(5)
N1 C7 C8 107.0(6)
N1 C7 C15 124.9(6)
C8 C7 C15 128.1(6)
C7 C8 N2 107.0(6)
C7 C8 H8 126.5
N2 C8 H8 126.5
N2 C9 N1 105.5(5)
N2 C9 Pt1 141.3(5)
N1 C9 Pt1 113.2(4)
N4 C10 N3 105.6(5)
N4 C10 Pt1 140.8(5)
N3 C10 Pt1 113.5(4)
C12 C11 N4 107.0(6)
C12 C11 H11 126.5
N4 C11 H11 126.5
N3 C12 C11 107.1(6)
N3 C12 C17 124.5(6)
C11 C12 C17 128.4(6)
C4 C13 H13A 109.5
C4 C13 H13B 109.5
H13A C13 H13B 109.5
C4 C13 H13C 109.5
H13A C13 H13C 109.5
H13B C13 H13C 109.5
N2 C14 H14A 109.5
N2 C14 H14B 109.5
H14A C14 H14B 109.5
N2 C14 H14C 109.5
H14A C14 H14C 109.5
H14B C14 H14C 109.5
C7 C15 H15A 109.5
C7 C15 H15B 109.5
H15A C15 H15B 109.5
C7 C15 H15C 109.5
H15A C15 H15C 109.5
H15B C15 H15C 109.5
N4 C16 H16A 109.5
N4 C16 H16B 109.5
H16A C16 H16B 109.5
N4 C16 H16C 109.5
H16A C16 H16C 109.5
H16B C16 H16C 109.5
C12 C17 H17A 109.5
C12 C17 H17B 109.5
H17A C17 H17B 109.5
C12 C17 H17C 109.5
H17A C17 H17C 109.5
H17B C17 H17C 109.5
C7 N1 C9 110.9(5)
C7 N1 C6 133.9(6)
C9 N1 C6 115.1(5)
C9 N2 C8 109.6(5)
C9 N2 C14 122.4(6)
C8 N2 C14 128.0(6)
C12 N3 C10 110.7(5)
C12 N3 C2 134.3(5)
C10 N3 C2 115.1(5)
C10 N4 C11 109.6(6)
C10 N4 C16 123.4(6)
C11 N4 C16 127.0(6)

loop_
_geom_bond_atom_site_label_1
_geom_bond_atom_site_label_2
_geom_bond_distance
_geom_bond_publ_flag
Pt1 C1 1.909(6) y
Pt1 C9 2.045(6) y
Pt1 C10 2.040(6) y
Pt1 Cl1 2.4295(19) y
C1 C6 1.380(8) ?
C1 C2 1.392(8) ?
C2 C3 1.398(8) ?
C2 N3 1.419(8) ?
C3 C4 1.414(9) ?
C3 H3 0.9300 ?
C4 C5 1.385(9) ?
C4 C13 1.502(10) ?
C5 C6 1.419(8) ?
C5 H5 0.9300 ?
C6 N1 1.409(7) ?
C7 N1 1.339(8) ?
C7 C8 1.372(10) ?
C7 C15 1.499(10) ?
C8 N2 1.399(9) ?
C8 H8 0.9300 ?
C9 N2 1.337(8) ?
C9 N1 1.393(8) ?
C10 N4 1.338(8) ?
C10 N3 1.389(8) ?
C11 C12 1.366(10) ?
C11 N4 1.400(9) ?
C11 H11 0.9300 ?
C12 N3 1.345(8) ?
C12 C17 1.504(10) ?
C13 H13A 0.9600 ?
C13 H13B 0.9600 ?
C13 H13C 0.9600 ?
C14 N2 1.504(9) ?
C14 H14A 0.9600 ?
C14 H14B 0.9600 ?
C14 H14C 0.9600 ?
C15 H15A 0.9600 ?
C15 H15B 0.9600 ?
C15 H15C 0.9600 ?
C16 N4 1.507(9) ?
C16 H16A 0.9600 ?
C16 H16B 0.9600 ?
C16 H16C 0.9600 ?
C17 H17A 0.9600 ?
C17 H17B 0.9600 ?
C17 H17C 0.9600 ?
